data_7037385
loop_
_publ_author_name
'Kitos, Alexandros A.'
'Efthymiou, Constantinos G.'
'Manos, Manolis J.'
'Tasiopoulos, Anastasios J.'
'Nastopoulos, Vassilios'
'Escuer, Albert'
'Perlepes, Spyros P.'

_publ_section_title
;
 Interesting copper(ii)-assisted transformations of 2-acetylpyridine and
 2-benzoylpyridine.
;
_journal_issue 3
_journal_name_full 'Dalton transactions (Cambridge, England : 2003)'
_journal_page_first 1063
_journal_page_last 1077
_journal_paper_doi 10.1039/c5dt03912f
_journal_volume 45
_journal_year 2016
_chemical_formula_moiety 'C28 H24 Cl4 Cu2 N4 O10, 2(C H Cl3)'
_chemical_formula_sum 'C30 H26 Cl10 Cu2 N4 O10'
_chemical_formula_weight 1084.13
_space_group_crystal_system monoclinic
_space_group_IT_number 14
_space_group_name_Hall '-P 2ybc'
_space_group_name_H-M_alt 'P 1 21/c 1'
_symmetry_space_group_name_Hall '-P 2ybc'
_symmetry_space_group_name_H-M 'P 1 21/c 1'
_atom_sites_solution_hydrogens geom
_atom_sites_solution_primary direct
_atom_sites_solution_secondary difmap
_audit_creation_method SHELXL-2014/7
_audit_update_record
;
2015-11-04 deposited with the CCDC.
2015-11-20 downloaded from the CCDC.
;
_cell_angle_alpha 90
_cell_angle_beta 100.364(3)
_cell_angle_gamma 90
_cell_formula_units_Z 4
_cell_length_a 18.5412(5)
_cell_length_b 10.7733(3)
_cell_length_c 20.6281(5)
_cell_measurement_reflns_used 8382
_cell_measurement_temperature 100(2)
_cell_measurement_theta_max 29.8500
_cell_measurement_theta_min 3.7690
_cell_volume 4053.23(19)
_computing_cell_refinement 'CrysAlisPro (Agilent Technologies, 2011)'
_computing_data_collection 'CrysAlisPro (Agilent Technologies, 2011)'
_computing_data_reduction 'CrysAlisPro (Agilent Technologies, 2011)'
_computing_molecular_graphics
;ORTEP-3 for Windows (Farrugia, 1997); PLATON (Spek, 1990);
MERCURY (Bruno et al. 2002)
;
_computing_publication_material 'WINGX (Farrugia, 1999)'
_computing_structure_refinement 'SHELXL-2014/7 (Sheldrick, 2014)'
_computing_structure_solution 'SIR92 (Altomare et al., 1994)'
_diffrn_ambient_temperature 100(2)
_diffrn_detector_area_resol_mean 16.0288
_diffrn_measured_fraction_theta_full 0.996
_diffrn_measured_fraction_theta_max 0.992
_diffrn_measurement_device_type 'Oxford Diffraction SuperNova with Atlas detector'
_diffrn_measurement_method '\w scans'
_diffrn_radiation_monochromator mirror
_diffrn_radiation_source 'Enhance (Mo) X-ray Source'
_diffrn_radiation_type MoK\a
_diffrn_radiation_wavelength 0.71073
_diffrn_reflns_av_R_equivalents 0.0345
_diffrn_reflns_av_unetI/netI 0.0353
_diffrn_reflns_laue_measured_fraction_full 0.996
_diffrn_reflns_laue_measured_fraction_max 0.992
_diffrn_reflns_limit_h_max 24
_diffrn_reflns_limit_h_min -24
_diffrn_reflns_limit_k_max 13
_diffrn_reflns_limit_k_min -8
_diffrn_reflns_limit_l_max 26
_diffrn_reflns_limit_l_min -26
_diffrn_reflns_number 32039
_diffrn_reflns_point_group_measured_fraction_full 0.996
_diffrn_reflns_point_group_measured_fraction_max 0.992
_diffrn_reflns_theta_full 25.242
_diffrn_reflns_theta_max 27.496
_diffrn_reflns_theta_min 3.557
_exptl_absorpt_coefficient_mu 1.767
_exptl_absorpt_correction_T_max 1.000
_exptl_absorpt_correction_T_min 0.925
_exptl_absorpt_correction_type multi-scan
_exptl_absorpt_process_details
;
CrysAlisPro, Agilent Technologies,
Version 1.171.36.28 (release 01-02-2013 CrysAlis171 .NET)
(compiled Feb  1 2013,16:14:44)
Empirical absorption correction using spherical harmonics,
 implemented in SCALE3 ABSPACK scaling algorithm.
;
_exptl_crystal_colour purple
_exptl_crystal_density_diffrn 1.777
_exptl_crystal_density_method 'not measured'
_exptl_crystal_description plate
_exptl_crystal_F_000 2168
_exptl_crystal_size_max 0.25
_exptl_crystal_size_mid 0.11
_exptl_crystal_size_min 0.07
_refine_diff_density_max 1.808
_refine_diff_density_min -1.589
_refine_diff_density_rms 0.132
_refine_ls_extinction_method none
_refine_ls_goodness_of_fit_ref 1.046
_refine_ls_hydrogen_treatment constr
_refine_ls_matrix_type full
_refine_ls_number_parameters 507
_refine_ls_number_reflns 9221
_refine_ls_number_restraints 12
_refine_ls_restrained_S_all 1.049
_refine_ls_R_factor_all 0.0731
_refine_ls_R_factor_gt 0.0559
_refine_ls_shift/su_max 0.001
_refine_ls_shift/su_mean 0.000
_refine_ls_structure_factor_coef Fsqd
_refine_ls_weighting_details 'w=1/[\s^2^(Fo^2^)+(0.0801P)^2^+11.3421P] where P=(Fo^2^+2Fc^2^)/3'
_refine_ls_weighting_scheme calc
_refine_ls_wR_factor_gt 0.1451
_refine_ls_wR_factor_ref 0.1593
_reflns_Friedel_coverage 0.000
_reflns_number_gt 7230
_reflns_number_total 9221
_reflns_threshold_expression 'I > 2\s(I)'
_cod_data_source_file c5dt03912f2.cif
_cod_data_source_block 2
_cod_depositor_comments 'Adding full bibliography for 7037384--7037389.cif.'
_cod_database_code 7037385
_shelx_shelxl_version_number 2014/7
_shelx_space_group_comment
;
The symmetry employed for this shelxl refinement is uniquely defined
by the following loop, which should always be used as a source of
symmetry information in preference to the above space-group names.
They are only intended as comments.
;
_shelx_estimated_absorpt_t_min 0.666
_shelx_estimated_absorpt_t_max 0.886

loop_
_space_group_symop_operation_xyz
'x, y, z'
'-x, y+1/2, -z+1/2'
'-x, -y, -z'
'x, -y-1/2, z-1/2'

loop_
_atom_site_label
_atom_site_type_symbol
_atom_site_fract_x
_atom_site_fract_y
_atom_site_fract_z
_atom_site_U_iso_or_equiv
_atom_site_adp_type
_atom_site_occupancy
_atom_site_site_symmetry_order
_atom_site_calc_flag
_atom_site_refinement_flags_posn
_atom_site_refinement_flags_adp
C2 C 0.6395(2) 0.2257(4) 0.3523(2) 0.0242(8) Uani 1 1 d . .
C3 C 0.5868(2) 0.1813(4) 0.3857(2) 0.0316(10) Uani 1 1 d . .
H3 H 0.5550 0.1158 0.3678 0.038 Uiso 1 1 calc R U
C4 C 0.5809(3) 0.2340(5) 0.4460(2) 0.0345(10) Uani 1 1 d . .
H4 H 0.5459 0.2036 0.4706 0.041 Uiso 1 1 calc R U
C5 C 0.6266(2) 0.3308(5) 0.4695(2) 0.0323(10) Uani 1 1 d . .
H5 H 0.6231 0.3687 0.5104 0.039 Uiso 1 1 calc R U
C6 C 0.6776(2) 0.3726(4) 0.4332(2) 0.0261(9) Uani 1 1 d . .
H6 H 0.7086 0.4401 0.4495 0.031 Uiso 1 1 calc R U
C7 C 0.6502(2) 0.1731(4) 0.2857(2) 0.0279(9) Uani 1 1 d . .
C8 C 0.5791(2) 0.1708(4) 0.2320(2) 0.0294(9) Uani 1 1 d . .
H8 H 0.5537 0.2425 0.2132 0.035 Uiso 1 1 calc R U
C9 C 0.5592(3) 0.0560(5) 0.2164(2) 0.0363(11) Uani 1 1 d . .
C10 C 0.4984(3) 0.0118(6) 0.1641(3) 0.0493(14) Uani 1 1 d . .
H10A H 0.4756 0.0830 0.1387 0.074 Uiso 1 1 calc R U
H10B H 0.4617 -0.0312 0.1845 0.074 Uiso 1 1 calc R U
H10C H 0.5180 -0.0454 0.1346 0.074 Uiso 1 1 calc R U
C11 C 0.6100(2) -0.0312(4) 0.2549(2) 0.0238(8) Uani 1 1 d . .
C12 C 0.6131(3) -0.1585(5) 0.2577(3) 0.0429(12) Uani 1 1 d . .
H12 H 0.5769 -0.2079 0.2311 0.051 Uiso 1 1 calc R U
C13 C 0.6723(3) -0.2141(4) 0.3014(3) 0.0438(13) Uani 1 1 d . .
H13 H 0.6752 -0.3020 0.3047 0.053 Uiso 1 1 calc R U
C14 C 0.7243(3) -0.1439(5) 0.3384(3) 0.0425(12) Uani 1 1 d . .
H14 H 0.7642 -0.1821 0.3667 0.051 Uiso 1 1 calc R U
C15 C 0.7189(2) -0.0129(4) 0.3346(2) 0.0306(9) Uani 1 1 d . .
H15 H 0.7548 0.0386 0.3603 0.037 Uiso 1 1 calc R U
C16 C 0.8597(2) 0.3915(4) 0.1486(2) 0.0255(8) Uani 1 1 d . .
C17 C 0.9046(3) 0.4467(4) 0.1097(2) 0.0342(10) Uani 1 1 d . .
H17 H 0.9347 0.5156 0.1254 0.041 Uiso 1 1 calc R U
C18 C 0.9043(3) 0.3987(4) 0.0476(2) 0.0351(10) Uani 1 1 d . .
H18 H 0.9338 0.4357 0.0197 0.042 Uiso 1 1 calc R U
C19 C 0.8614(3) 0.2976(5) 0.0261(2) 0.0342(10) Uani 1 1 d . .
H19 H 0.8608 0.2643 -0.0167 0.041 Uiso 1 1 calc R U
C20 C 0.8191(2) 0.2452(4) 0.0679(2) 0.0286(9) Uani 1 1 d . .
H20 H 0.7906 0.1736 0.0539 0.034 Uiso 1 1 calc R U
C21 C 0.8544(2) 0.4370(4) 0.2185(2) 0.0272(9) Uani 1 1 d . .
C22 C 0.9293(2) 0.4378(4) 0.2666(2) 0.0273(9) Uani 1 1 d . .
H22 H 0.9568 0.3655 0.2812 0.033 Uiso 1 1 calc R U
C23 C 0.9495(2) 0.5520(4) 0.2847(2) 0.0320(10) Uani 1 1 d . .
C24 C 1.0145(3) 0.5975(5) 0.3314(2) 0.0354(10) Uani 1 1 d . .
H24A H 1.0452 0.5269 0.3490 0.053 Uiso 1 1 calc R U
H24B H 0.9984 0.6419 0.3677 0.053 Uiso 1 1 calc R U
H24C H 1.0429 0.6538 0.3084 0.053 Uiso 1 1 calc R U
C25 C 0.8941(2) 0.6401(4) 0.2522(2) 0.0227(8) Uani 1 1 d . .
C26 C 0.8886(3) 0.7667(4) 0.2548(2) 0.0348(10) Uani 1 1 d . .
H26 H 0.9258 0.8150 0.2810 0.042 Uiso 1 1 calc R U
C27 C 0.8262(3) 0.8231(4) 0.2173(2) 0.0342(10) Uani 1 1 d . .
H27 H 0.8213 0.9109 0.2177 0.041 Uiso 1 1 calc R U
C28 C 0.7726(3) 0.7534(4) 0.1805(3) 0.0362(10) Uani 1 1 d . .
H28 H 0.7304 0.7920 0.1558 0.043 Uiso 1 1 calc R U
C29 C 0.7806(2) 0.6228(4) 0.1795(2) 0.0273(9) Uani 1 1 d . .
H29 H 0.7439 0.5719 0.1545 0.033 Uiso 1 1 calc R U
C30 C 1.0829(3) 0.3515(5) 0.4993(2) 0.0375(11) Uani 1 1 d . .
H30 H 1.0887 0.4178 0.5338 0.045 Uiso 1 1 calc R U
C31 C 0.3643(4) 0.3467(6) -0.0120(3) 0.0540(15) Uani 1 1 d . .
H31 H 0.3821 0.3796 -0.0516 0.065 Uiso 1 1 calc R U
N1 N 0.68428(17) 0.3200(3) 0.37564(16) 0.0200(6) Uani 1 1 d . .
N2 N 0.6628(2) 0.0351(3) 0.29454(18) 0.0295(8) Uani 1 1 d . .
N3 N 0.81747(19) 0.2929(3) 0.12754(16) 0.0221(7) Uani 1 1 d . .
N4 N 0.83976(19) 0.5746(3) 0.21387(18) 0.0262(7) Uani 1 1 d . .
O1 O 0.70963(14) 0.2292(2) 0.26711(13) 0.0178(5) Uani 1 1 d . .
O2 O 0.79797(14) 0.3760(2) 0.23883(13) 0.0177(5) Uani 1 1 d . .
O3 O 0.86074(16) 0.2100(3) 0.36498(14) 0.0300(7) Uani 1 1 d . .
O4 O 0.86076(17) 0.1060(3) 0.26479(15) 0.0317(7) Uani 1 1 d . .
O5 O 0.9019(2) 0.0039(3) 0.36491(19) 0.0449(9) Uani 1 1 d . .
O6 O 0.97242(16) 0.1638(3) 0.33047(16) 0.0311(7) Uani 1 1 d . .
O7 O 0.64048(17) 0.4977(3) 0.24590(15) 0.0322(7) Uani 1 1 d . .
O8 O 0.64004(17) 0.4182(3) 0.13915(16) 0.0330(7) Uani 1 1 d . .
O9 O 0.52859(16) 0.4471(3) 0.17792(17) 0.0329(7) Uani 1 1 d . .
O10 O 0.59624(18) 0.6199(3) 0.15272(17) 0.0346(7) Uani 1 1 d . .
Cl1 Cl 0.80132(6) 0.53740(9) 0.37002(5) 0.0294(2) Uani 1 1 d . .
Cl2 Cl 0.70802(6) 0.06491(8) 0.13654(5) 0.0247(2) Uani 1 1 d . .
Cl3 Cl 0.89915(5) 0.12090(9) 0.33161(5) 0.0241(2) Uani 1 1 d . .
Cl4 Cl 0.60145(5) 0.49530(9) 0.17877(5) 0.0249(2) Uani 1 1 d . .
Cl5 Cl 0.99319(7) 0.36254(13) 0.45292(7) 0.0473(3) Uani 1 1 d . .
Cl6 Cl 1.14829(9) 0.3777(2) 0.44937(8) 0.0768(6) Uani 1 1 d . .
Cl7 Cl 1.09430(9) 0.20723(12) 0.53952(8) 0.0579(4) Uani 1 1 d . .
Cl8 Cl 0.43280(8) 0.37542(15) 0.05667(7) 0.0513(3) Uani 1 1 d . .
Cl9 Cl 0.28314(9) 0.4268(3) -0.00570(8) 0.0877(7) Uani 1 1 d . U
Cl10 Cl 0.35056(17) 0.1871(2) -0.02342(14) 0.1260(11) Uani 1 1 d . U
Cu1 Cu 0.75288(3) 0.37221(4) 0.31699(2) 0.01879(13) Uani 1 1 d . .
Cu2 Cu 0.75569(3) 0.23131(4) 0.18969(2) 0.01866(13) Uani 1 1 d . .

loop_
_atom_site_aniso_label
_atom_site_aniso_U_11
_atom_site_aniso_U_22
_atom_site_aniso_U_33
_atom_site_aniso_U_23
_atom_site_aniso_U_13
_atom_site_aniso_U_12
C2 0.025(2) 0.0235(19) 0.025(2) -0.0029(16) 0.0065(16) -0.0002(16)
C3 0.030(2) 0.031(2) 0.036(2) -0.0100(19) 0.0120(19) -0.0135(18)
C4 0.033(2) 0.041(3) 0.033(2) -0.006(2) 0.016(2) -0.006(2)
C5 0.031(2) 0.043(3) 0.024(2) -0.0077(19) 0.0072(18) -0.003(2)
C6 0.026(2) 0.029(2) 0.023(2) -0.0063(16) 0.0051(17) -0.0001(16)
C7 0.032(2) 0.023(2) 0.032(2) -0.0043(17) 0.0136(18) -0.0101(17)
C8 0.031(2) 0.026(2) 0.034(2) 0.0025(17) 0.0129(19) -0.0002(17)
C9 0.032(2) 0.045(3) 0.033(2) -0.006(2) 0.010(2) -0.011(2)
C10 0.037(3) 0.080(4) 0.031(3) -0.014(3) 0.006(2) -0.020(3)
C11 0.0254(19) 0.0223(19) 0.026(2) -0.0063(16) 0.0117(16) -0.0075(16)
C12 0.044(3) 0.030(2) 0.061(3) -0.016(2) 0.027(3) -0.013(2)
C13 0.054(3) 0.018(2) 0.069(4) -0.001(2) 0.036(3) 0.001(2)
C14 0.049(3) 0.037(3) 0.046(3) 0.009(2) 0.022(2) 0.009(2)
C15 0.026(2) 0.035(2) 0.034(2) -0.0041(19) 0.0134(18) -0.0011(18)
C16 0.026(2) 0.0232(19) 0.029(2) -0.0023(16) 0.0101(17) -0.0034(16)
C17 0.037(2) 0.032(2) 0.037(3) -0.0044(19) 0.017(2) -0.0121(19)
C18 0.040(3) 0.037(2) 0.034(2) 0.002(2) 0.023(2) -0.001(2)
C19 0.040(3) 0.045(3) 0.021(2) -0.0058(19) 0.0115(19) -0.006(2)
C20 0.031(2) 0.032(2) 0.024(2) -0.0055(17) 0.0085(18) -0.0067(18)
C21 0.031(2) 0.0222(19) 0.030(2) -0.0050(16) 0.0103(18) -0.0083(17)
C22 0.033(2) 0.023(2) 0.028(2) 0.0036(16) 0.0117(18) 0.0035(17)
C23 0.027(2) 0.038(2) 0.031(2) 0.0011(19) 0.0067(18) -0.0051(19)
C24 0.028(2) 0.052(3) 0.026(2) -0.003(2) 0.0015(18) -0.013(2)
C25 0.0197(18) 0.0258(19) 0.0240(19) -0.0001(15) 0.0076(15) -0.0075(15)
C26 0.037(2) 0.031(2) 0.039(3) -0.0070(19) 0.013(2) -0.0098(19)
C27 0.046(3) 0.0168(19) 0.044(3) -0.0015(18) 0.019(2) -0.0021(18)
C28 0.035(2) 0.030(2) 0.045(3) 0.007(2) 0.014(2) 0.0025(19)
C29 0.021(2) 0.035(2) 0.027(2) -0.0043(17) 0.0079(17) -0.0047(17)
C30 0.039(3) 0.040(3) 0.032(2) 0.004(2) 0.002(2) 0.003(2)
C31 0.063(4) 0.060(4) 0.038(3) -0.007(3) 0.007(3) -0.017(3)
N1 0.0178(15) 0.0201(15) 0.0216(16) -0.0045(13) 0.0023(13) -0.0013(12)
N2 0.035(2) 0.0264(18) 0.0289(19) -0.0017(15) 0.0117(16) -0.0051(15)
N3 0.0249(17) 0.0210(16) 0.0219(16) -0.0037(13) 0.0080(13) -0.0032(13)
N4 0.0265(18) 0.0238(17) 0.0284(18) -0.0012(14) 0.0050(15) -0.0036(14)
O1 0.0195(13) 0.0159(12) 0.0189(13) -0.0027(10) 0.0060(10) -0.0058(10)
O2 0.0199(13) 0.0134(12) 0.0211(13) -0.0015(10) 0.0069(10) -0.0045(10)
O3 0.0257(15) 0.0421(18) 0.0217(14) -0.0043(13) 0.0027(12) 0.0073(13)
O4 0.0335(16) 0.0286(15) 0.0304(16) -0.0079(13) -0.0015(13) 0.0078(13)
O5 0.049(2) 0.0304(18) 0.056(2) 0.0196(16) 0.0095(18) 0.0009(15)
O6 0.0231(15) 0.0300(16) 0.0408(18) -0.0001(13) 0.0072(13) 0.0019(12)
O7 0.0316(16) 0.0327(16) 0.0301(16) -0.0030(13) -0.0001(13) 0.0064(13)
O8 0.0299(16) 0.0335(16) 0.0362(17) -0.0058(14) 0.0074(14) 0.0002(13)
O9 0.0223(15) 0.0322(16) 0.0445(19) 0.0016(14) 0.0066(13) -0.0029(12)
O10 0.0363(17) 0.0274(16) 0.0395(18) 0.0062(13) 0.0052(14) -0.0012(13)
Cl1 0.0313(5) 0.0262(5) 0.0321(5) -0.0133(4) 0.0092(4) -0.0117(4)
Cl2 0.0335(5) 0.0185(4) 0.0220(5) -0.0052(3) 0.0044(4) -0.0070(4)
Cl3 0.0240(5) 0.0219(4) 0.0259(5) 0.0029(4) 0.0035(4) 0.0023(4)
Cl4 0.0209(4) 0.0237(5) 0.0295(5) 0.0005(4) 0.0029(4) 0.0003(4)
Cl5 0.0389(7) 0.0542(8) 0.0445(7) -0.0004(6) -0.0037(5) -0.0077(6)
Cl6 0.0483(9) 0.1379(18) 0.0492(9) 0.0244(10) 0.0220(7) 0.0242(10)
Cl7 0.0716(10) 0.0319(6) 0.0630(9) 0.0037(6) -0.0078(8) -0.0026(6)
Cl8 0.0436(7) 0.0674(9) 0.0419(7) -0.0144(6) 0.0056(6) -0.0120(6)
Cl9 0.0480(9) 0.176(2) 0.0391(8) -0.0118(11) 0.0082(7) 0.0066(11)
Cl10 0.158(2) 0.0690(13) 0.121(2) 0.0089(13) -0.0555(18) -0.0538(15)
Cu1 0.0207(2) 0.0170(2) 0.0193(2) -0.00493(17) 0.00520(18) -0.00606(17)
Cu2 0.0238(2) 0.0151(2) 0.0180(2) -0.00302(17) 0.00619(18) -0.00582(17)

loop_
_atom_type_symbol
_atom_type_description
_atom_type_scat_dispersion_real
_atom_type_scat_dispersion_imag
_atom_type_scat_source
C C 0.0033 0.0016 'International Tables Vol C Tables 4.2.6.8 and 6.1.1.4'
H H 0.0000 0.0000 'International Tables Vol C Tables 4.2.6.8 and 6.1.1.4'
N N 0.0061 0.0033 'International Tables Vol C Tables 4.2.6.8 and 6.1.1.4'
O O 0.0106 0.0060 'International Tables Vol C Tables 4.2.6.8 and 6.1.1.4'
Cl Cl 0.1484 0.1585 'International Tables Vol C Tables 4.2.6.8 and 6.1.1.4'
Cu Cu 0.3201 1.2651 'International Tables Vol C Tables 4.2.6.8 and 6.1.1.4'

loop_
_geom_angle_atom_site_label_1
_geom_angle_atom_site_label_2
_geom_angle_atom_site_label_3
_geom_angle
N1 C2 C3 122.1(4)
N1 C2 C7 115.4(3)
C3 C2 C7 122.5(4)
C2 C3 C4 118.8(4)
C2 C3 H3 120.6
C4 C3 H3 120.6
C5 C4 C3 118.8(4)
C5 C4 H4 120.6
C3 C4 H4 120.6
C4 C5 C6 119.6(4)
C4 C5 H5 120.2
C6 C5 H5 120.2
N1 C6 C5 121.5(4)
N1 C6 H6 119.2
C5 C6 H6 119.2
O1 C7 N2 110.7(3)
O1 C7 C2 109.2(3)
N2 C7 C2 107.3(3)
O1 C7 C8 115.3(3)
N2 C7 C8 99.4(3)
C2 C7 C8 114.3(4)
C9 C8 C7 110.6(4)
C9 C8 H8 124.7
C7 C8 H8 124.7
C8 C9 C11 110.3(4)
C8 C9 C10 128.3(5)
C11 C9 C10 121.2(5)
C9 C10 H10A 109.5
C9 C10 H10B 109.5
H10A C10 H10B 109.5
C9 C10 H10C 109.5
H10A C10 H10C 109.5
H10B C10 H10C 109.5
N2 C11 C12 118.6(4)
N2 C11 C9 108.3(4)
C12 C11 C9 133.2(4)
C11 C12 C13 118.0(5)
C11 C12 H12 121.0
C13 C12 H12 121.0
C14 C13 C12 120.9(4)
C14 C13 H13 119.5
C12 C13 H13 119.5
C13 C14 C15 119.5(5)
C13 C14 H14 120.2
C15 C14 H14 120.2
N2 C15 C14 117.8(4)
N2 C15 H15 121.1
C14 C15 H15 121.1
N3 C16 C17 121.8(4)
N3 C16 C21 114.9(3)
C17 C16 C21 123.3(4)
C18 C17 C16 118.2(4)
C18 C17 H17 120.9
C16 C17 H17 120.9
C19 C18 C17 120.1(4)
C19 C18 H18 119.9
C17 C18 H18 119.9
C18 C19 C20 118.8(4)
C18 C19 H19 120.6
C20 C19 H19 120.6
N3 C20 C19 121.6(4)
N3 C20 H20 119.2
C19 C20 H20 119.2
O2 C21 N4 110.7(3)
O2 C21 C16 108.4(3)
N4 C21 C16 107.2(3)
O2 C21 C22 116.8(3)
N4 C21 C22 99.5(3)
C16 C21 C22 113.5(3)
C23 C22 C21 111.2(4)
C23 C22 H22 124.4
C21 C22 H22 124.4
C22 C23 C25 109.5(4)
C22 C23 C24 130.4(5)
C25 C23 C24 120.1(4)
C23 C24 H24A 109.5
C23 C24 H24B 109.5
H24A C24 H24B 109.5
C23 C24 H24C 109.5
H24A C24 H24C 109.5
H24B C24 H24C 109.5
N4 C25 C26 119.1(4)
N4 C25 C23 108.3(3)
C26 C25 C23 132.6(4)
C25 C26 C27 117.9(4)
C25 C26 H26 121.1
C27 C26 H26 121.1
C28 C27 C26 120.8(4)
C28 C27 H27 119.6
C26 C27 H27 119.6
C27 C28 C29 119.3(4)
C27 C28 H28 120.4
C29 C28 H28 120.4
N4 C29 C28 117.9(4)
N4 C29 H29 121.0
C28 C29 H29 121.0
Cl6 C30 Cl7 112.6(3)
Cl6 C30 Cl5 110.8(3)
Cl7 C30 Cl5 109.7(3)
Cl6 C30 H30 107.9
Cl7 C30 H30 107.9
Cl5 C30 H30 107.9
Cl10 C31 Cl8 110.5(4)
Cl10 C31 Cl9 112.8(4)
Cl8 C31 Cl9 111.1(3)
Cl10 C31 H31 107.4
Cl8 C31 H31 107.4
Cl9 C31 H31 107.4
C6 N1 C2 119.1(3)
C6 N1 Cu1 126.2(3)
C2 N1 Cu1 114.7(3)
C15 N2 C11 125.1(4)
C15 N2 C7 123.4(4)
C11 N2 C7 111.4(4)
C20 N3 C16 119.5(4)
C20 N3 Cu2 125.3(3)
C16 N3 Cu2 115.3(3)
C29 N4 C25 124.9(4)
C29 N4 C21 123.5(4)
C25 N4 C21 111.6(3)
C7 O1 Cu2 136.8(2)
C7 O1 Cu1 118.5(2)
Cu2 O1 Cu1 103.04(11)
C21 O2 Cu2 119.0(2)
C21 O2 Cu1 137.1(2)
Cu2 O2 Cu1 102.84(11)
O5 Cl3 O6 109.8(2)
O5 Cl3 O3 109.6(2)
O6 Cl3 O3 110.03(19)
O5 Cl3 O4 109.3(2)
O6 Cl3 O4 109.0(2)
O3 Cl3 O4 109.20(18)
O8 Cl4 O10 109.4(2)
O8 Cl4 O7 109.85(19)
O10 Cl4 O7 109.24(19)
O8 Cl4 O9 110.12(19)
O10 Cl4 O9 109.30(19)
O7 Cl4 O9 108.9(2)
O1 Cu1 O2 77.04(10)
O1 Cu1 N1 81.35(12)
O2 Cu1 N1 158.06(12)
O1 Cu1 Cl1 177.96(8)
O2 Cu1 Cl1 101.41(8)
N1 Cu1 Cl1 100.11(9)
O1 Cu1 Cu2 38.46(7)
O2 Cu1 Cu2 38.58(7)
N1 Cu1 Cu2 119.75(9)
Cl1 Cu1 Cu2 139.99(3)
O1 Cu2 O2 77.07(10)
O1 Cu2 N3 157.98(12)
O2 Cu2 N3 80.97(12)
O1 Cu2 Cl2 101.74(8)
O2 Cu2 Cl2 178.48(8)
N3 Cu2 Cl2 100.24(10)
O1 Cu2 Cu1 38.50(7)
O2 Cu2 Cu1 38.58(7)
N3 Cu2 Cu1 119.54(9)
Cl2 Cu2 Cu1 140.22(3)

loop_
_geom_bond_atom_site_label_1
_geom_bond_atom_site_label_2
_geom_bond_distance
C2 N1 1.345(5)
C2 C3 1.378(6)
C2 C7 1.533(6)
C3 C4 1.390(6)
C3 H3 0.9500
C4 C5 1.376(6)
C4 H4 0.9500
C5 C6 1.382(6)
C5 H5 0.9500
C6 N1 1.342(5)
C6 H6 0.9500
C7 O1 1.370(5)
C7 N2 1.511(5)
C7 C8 1.563(6)
C8 C9 1.314(6)
C8 H8 0.9500
C9 C11 1.460(7)
C9 C10 1.491(7)
C10 H10A 0.9800
C10 H10B 0.9800
C10 H10C 0.9800
C11 N2 1.361(5)
C11 C12 1.373(6)
C12 C13 1.422(8)
C12 H12 0.9500
C13 C14 1.348(8)
C13 H13 0.9500
C14 C15 1.416(7)
C14 H14 0.9500
C15 N2 1.313(6)
C15 H15 0.9500
C16 N3 1.345(5)
C16 C17 1.389(6)
C16 C21 1.542(6)
C17 C18 1.381(6)
C17 H17 0.9500
C18 C19 1.375(7)
C18 H18 0.9500
C19 C20 1.386(6)
C19 H19 0.9500
C20 N3 1.339(5)
C20 H20 0.9500
C21 O2 1.365(5)
C21 N4 1.507(5)
C21 C22 1.555(6)
C22 C23 1.320(6)
C22 H22 0.9500
C23 C25 1.469(6)
C23 C24 1.484(6)
C24 H24A 0.9800
C24 H24B 0.9800
C24 H24C 0.9800
C25 N4 1.361(5)
C25 C26 1.369(6)
C26 C27 1.410(7)
C26 H26 0.9500
C27 C28 1.361(7)
C27 H27 0.9500
C28 C29 1.415(6)
C28 H28 0.9500
C29 N4 1.302(6)
C29 H29 0.9500
C30 Cl6 1.749(5)
C30 Cl7 1.757(5)
C30 Cl5 1.767(5)
C30 H30 1.0000
C31 Cl10 1.748(6)
C31 Cl8 1.752(6)
C31 Cl9 1.759(7)
C31 H31 1.0000
N1 Cu1 1.988(3)
N3 Cu2 1.981(3)
O1 Cu2 1.942(3)
O1 Cu1 1.944(2)
O2 Cu2 1.946(2)
O2 Cu1 1.946(3)
O3 Cl3 1.442(3)
O4 Cl3 1.442(3)
O5 Cl3 1.432(3)
O6 Cl3 1.439(3)
O7 Cl4 1.443(3)
O8 Cl4 1.443(3)
O9 Cl4 1.445(3)
O10 Cl4 1.443(3)
Cl1 Cu1 2.1946(10)
Cl2 Cu2 2.2018(10)
Cu1 Cu2 3.0418(6)
